data_7103595
loop_
_publ_author_name
'Green, Shaun P'
'Jones, Cameron'
'Stasch, Andreas'

_publ_section_title
;
 Synthesis and structural characterisation of a soluble, metastable
 indium(I) halide complex, [InBr(tmeda)].
;
_journal_issue 47
_journal_name_full 'Chemical communications (Cambridge, England)'
_journal_page_first 6285
_journal_page_last 6287
_journal_paper_doi 10.1039/b814658f
_journal_year 2008
_chemical_formula_sum 'C49 H92 Cl8 In5 N7'
_chemical_formula_weight 1637.00
_chemical_name_systematic
;
?
;
_space_group_IT_number 2
_symmetry_cell_setting triclinic
_symmetry_space_group_name_Hall '-P 1'
_symmetry_space_group_name_H-M 'P -1'
_atom_sites_solution_hydrogens geom
_atom_sites_solution_primary direct
_atom_sites_solution_secondary difmap
_audit_creation_method SHELXL-97
_cell_angle_alpha 90.38(3)
_cell_angle_beta 97.84(3)
_cell_angle_gamma 103.65(3)
_cell_formula_units_Z 2
_cell_length_a 12.079(2)
_cell_length_b 21.690(4)
_cell_length_c 12.363(3)
_cell_measurement_temperature 150(2)
_cell_volume 3115.5(11)
_computing_structure_refinement 'SHELXL-97 (Sheldrick, 1997)'
_computing_structure_solution 'SHELXS-97 (Sheldrick, 1990)'
_diffrn_ambient_temperature 150(2)
_diffrn_measured_fraction_theta_full 0.977
_diffrn_measured_fraction_theta_max 0.977
_diffrn_measurement_device_type 'Nonius Kappa CCD'
_diffrn_radiation_monochromator graphite
_diffrn_radiation_source 'fine-focus sealed tube'
_diffrn_radiation_type MoK\a
_diffrn_radiation_wavelength 0.71073
_diffrn_reflns_av_R_equivalents 0.0477
_diffrn_reflns_av_sigmaI/netI 0.0738
_diffrn_reflns_limit_h_max 14
_diffrn_reflns_limit_h_min -14
_diffrn_reflns_limit_k_max 25
_diffrn_reflns_limit_k_min -25
_diffrn_reflns_limit_l_max 14
_diffrn_reflns_limit_l_min -14
_diffrn_reflns_number 20134
_diffrn_reflns_theta_full 25.09
_diffrn_reflns_theta_max 25.09
_diffrn_reflns_theta_min 2.92
_exptl_absorpt_coefficient_mu 2.204
_exptl_absorpt_correction_T_max 0.840
_exptl_absorpt_correction_T_min 0.621
_exptl_absorpt_correction_type multi-scan
_exptl_absorpt_process_details 'Sortav (Blessing, 1995)'
_exptl_crystal_colour yellow
_exptl_crystal_density_diffrn 1.745
_exptl_crystal_density_method 'not measured'
_exptl_crystal_description block
_exptl_crystal_F_000 1632
_exptl_crystal_size_max 0.20
_exptl_crystal_size_mid 0.20
_exptl_crystal_size_min 0.08
_refine_diff_density_max 5.152
_refine_diff_density_min -1.428
_refine_diff_density_rms 0.349
_refine_ls_extinction_method none
_refine_ls_goodness_of_fit_ref 1.093
_refine_ls_hydrogen_treatment constr
_refine_ls_matrix_type full
_refine_ls_number_parameters 622
_refine_ls_number_reflns 10832
_refine_ls_number_restraints 12
_refine_ls_restrained_S_all 1.093
_refine_ls_R_factor_all 0.1388
_refine_ls_R_factor_gt 0.1097
_refine_ls_shift/su_max 0.001
_refine_ls_shift/su_mean 0.000
_refine_ls_structure_factor_coef Fsqd
_refine_ls_weighting_details 'calc w=1/[\s^2^(Fo^2^)+(0.0598P)^2^+326.8534P] where P=(Fo^2^+2Fc^2^)/3'
_refine_ls_weighting_scheme calc
_refine_ls_wR_factor_gt 0.2923
_refine_ls_wR_factor_ref 0.3065
_reflns_number_gt 8006
_reflns_number_total 10832
_reflns_threshold_expression >2sigma(I)
_cod_data_source_file b814658f.txt
_cod_data_source_block '[(quin)2)H][In5Cl8(quin)5]'
_cod_original_sg_symbol_H-M P-1
_cod_database_code 7103595

loop_
_symmetry_equiv_pos_as_xyz
'x, y, z'
'-x, -y, -z'

loop_
_atom_site_label
_atom_site_type_symbol
_atom_site_fract_x
_atom_site_fract_y
_atom_site_fract_z
_atom_site_U_iso_or_equiv
_atom_site_adp_type
_atom_site_occupancy
_atom_site_symmetry_multiplicity
_atom_site_calc_flag
_atom_site_refinement_flags
_atom_site_disorder_assembly
_atom_site_disorder_group
In1 In 0.94305(12) 0.24416(7) 0.20879(12) 0.0223(3) Uani 1 1 d . . .
In2 In 1.14635(13) 0.29732(7) 0.34495(13) 0.0276(4) Uani 1 1 d . . .
In3 In 0.95959(13) 0.14249(7) 0.08290(12) 0.0253(4) Uani 1 1 d . . .
In4 In 0.86859(12) 0.33361(7) 0.08061(12) 0.0232(4) Uani 1 1 d . . .
In5 In 0.76194(14) 0.19323(8) 0.32092(14) 0.0324(4) Uani 1 1 d . . .
Cl1 Cl 1.2198(5) 0.4061(3) 0.4242(4) 0.0324(12) Uani 1 1 d . . .
Cl2 Cl 1.2845(5) 0.2313(3) 0.3943(5) 0.0321(12) Uani 1 1 d . . .
Cl3 Cl 1.1110(5) 0.1429(3) -0.0282(5) 0.0330(12) Uani 1 1 d . . .
Cl4 Cl 0.7901(5) 0.0800(3) -0.0306(5) 0.0390(14) Uani 1 1 d . . .
Cl5 Cl 0.6659(5) 0.3151(3) 0.0009(5) 0.0350(13) Uani 1 1 d . . .
Cl6 Cl 0.9576(5) 0.3949(3) -0.0611(5) 0.0394(14) Uani 1 1 d . . .
Cl7 Cl 0.6883(5) 0.2634(3) 0.4344(5) 0.0403(14) Uani 1 1 d . . .
Cl8 Cl 0.7681(6) 0.1031(3) 0.4401(5) 0.0453(15) Uani 1 1 d . . .
N1 N 1.2718(15) 0.3367(9) 0.2068(15) 0.030(4) Uani 1 1 d . . .
N2 N 1.0911(18) 0.2764(9) 0.5345(16) 0.037(5) Uani 1 1 d . . .
N3 N 0.9933(14) 0.0621(8) 0.1969(13) 0.023(4) Uani 1 1 d . . .
N4 N 0.8640(14) 0.4200(8) 0.1916(13) 0.021(4) Uani 1 1 d . . .
N5 N 0.5827(15) 0.1425(8) 0.2374(14) 0.026(4) Uani 1 1 d . . .
N6 N 0.5291(17) 0.2066(9) -0.2990(16) 0.035(5) Uani 1 1 d . . .
H6 H 0.5410 0.2505 -0.3008 0.043 Uiso 1 1 calc R . .
N7 N 0.5571(16) 0.3320(9) -0.3200(14) 0.030(4) Uani 1 1 d . . .
C1 C 1.3974(17) 0.3591(11) 0.2500(19) 0.030(5) Uani 1 1 d . . .
H1A H 1.4265 0.3225 0.2784 0.037 Uiso 1 1 calc R . .
H1B H 1.4070 0.3901 0.3116 0.037 Uiso 1 1 calc R . .
C2 C 1.469(2) 0.3899(14) 0.164(2) 0.045(6) Uani 1 1 d . . .
H2A H 1.5363 0.3712 0.1628 0.054 Uiso 1 1 calc R . .
H2B H 1.4977 0.4360 0.1807 0.054 Uiso 1 1 calc R . .
C3 C 1.257(2) 0.2854(10) 0.121(2) 0.035(6) Uani 1 1 d . . .
H3A H 1.1766 0.2747 0.0837 0.042 Uiso 1 1 calc R . .
H3B H 1.2729 0.2467 0.1556 0.042 Uiso 1 1 calc R . .
C4 C 1.340(2) 0.3067(12) 0.036(2) 0.045(6) Uani 1 1 d . . .
H4A H 1.4014 0.2834 0.0447 0.054 Uiso 1 1 calc R . .
H4B H 1.2970 0.2970 -0.0390 0.054 Uiso 1 1 calc R . .
C5 C 1.2351(19) 0.3923(10) 0.1489(18) 0.029(5) Uani 1 1 d U . .
H5A H 1.1507 0.3809 0.1264 0.034 Uiso 1 1 calc R . .
H5B H 1.2539 0.4297 0.2004 0.034 Uiso 1 1 calc R . .
C6 C 1.292(2) 0.4087(14) 0.054(2) 0.053(8) Uani 1 1 d . . .
H6A H 1.3194 0.4554 0.0534 0.064 Uiso 1 1 calc R . .
H6B H 1.2353 0.3947 -0.0127 0.064 Uiso 1 1 calc R . .
C7 C 1.3931(19) 0.3784(12) 0.051(2) 0.038(6) Uani 1 1 d . . .
H7 H 1.4381 0.3948 -0.0091 0.045 Uiso 1 1 calc R . .
C8 C 1.047(2) 0.2062(10) 0.5437(18) 0.032(5) Uani 1 1 d . . .
H8A H 1.1098 0.1845 0.5380 0.039 Uiso 1 1 calc R . .
H8B H 0.9841 0.1896 0.4832 0.039 Uiso 1 1 calc R . .
C9 C 1.003(3) 0.1929(12) 0.653(2) 0.046(7) Uani 1 1 d . . .
H9A H 0.9194 0.1731 0.6399 0.056 Uiso 1 1 calc R . .
H9B H 1.0421 0.1625 0.6922 0.056 Uiso 1 1 calc R . .
C10 C 1.003(2) 0.3094(11) 0.549(2) 0.036(5) Uani 1 1 d . . .
H10A H 0.9353 0.2938 0.4922 0.043 Uiso 1 1 calc R . .
H10B H 1.0324 0.3554 0.5396 0.043 Uiso 1 1 calc R . .
C11 C 0.965(2) 0.2995(14) 0.662(2) 0.047(7) Uani 1 1 d . . .
H11A H 0.9845 0.3406 0.7039 0.056 Uiso 1 1 calc R . .
H11B H 0.8804 0.2826 0.6543 0.056 Uiso 1 1 calc R . .
C12 C 1.186(2) 0.2974(13) 0.621(2) 0.043(6) Uani 1 1 d . . .
H12A H 1.2174 0.3436 0.6156 0.051 Uiso 1 1 calc R . .
H12B H 1.2470 0.2756 0.6110 0.051 Uiso 1 1 calc R . .
C13 C 1.151(2) 0.2848(14) 0.7327(19) 0.047(7) Uani 1 1 d . . .
H13A H 1.1964 0.2569 0.7712 0.057 Uiso 1 1 calc R . .
H13B H 1.1674 0.3252 0.7760 0.057 Uiso 1 1 calc R . .
C14 C 1.025(3) 0.2533(11) 0.722(2) 0.045(7) Uani 1 1 d . . .
H14 H 0.9996 0.2445 0.7957 0.054 Uiso 1 1 calc R . .
C15 C 0.883(2) 0.0210(12) 0.227(2) 0.040(6) Uani 1 1 d . . .
H15A H 0.8384 0.0488 0.2554 0.048 Uiso 1 1 calc R . .
H15B H 0.8361 -0.0012 0.1593 0.048 Uiso 1 1 calc R . .
C16 C 0.898(2) -0.0257(13) 0.306(2) 0.046(6) Uani 1 1 d . . .
H16A H 0.8620 -0.0690 0.2746 0.056 Uiso 1 1 calc R . .
H16B H 0.8621 -0.0190 0.3711 0.056 Uiso 1 1 calc R . .
C17 C 1.062(2) 0.0959(12) 0.2965(19) 0.038(6) Uani 1 1 d . . .
H17A H 1.0203 0.1260 0.3235 0.046 Uiso 1 1 calc R . .
H17B H 1.1362 0.1209 0.2787 0.046 Uiso 1 1 calc R . .
C18 C 1.083(2) 0.0507(12) 0.386(2) 0.044(6) Uani 1 1 d . . .
H18A H 1.0467 0.0587 0.4499 0.053 Uiso 1 1 calc R . .
H18B H 1.1672 0.0574 0.4101 0.053 Uiso 1 1 calc R . .
C19 C 1.054(2) 0.0186(12) 0.153(2) 0.038(6) Uani 1 1 d . . .
H19A H 1.1250 0.0434 0.1277 0.046 Uiso 1 1 calc R . .
H19B H 1.0044 -0.0060 0.0889 0.046 Uiso 1 1 calc R . .
C20 C 1.085(2) -0.0274(11) 0.2403(19) 0.033(5) Uani 1 1 d . . .
H20A H 1.0559 -0.0718 0.2113 0.039 Uiso 1 1 calc R . .
H20B H 1.1698 -0.0191 0.2589 0.039 Uiso 1 1 calc R . .
C21 C 1.0326(19) -0.0182(10) 0.3406(19) 0.031(5) Uani 1 1 d . . .
H21 H 1.0476 -0.0494 0.3967 0.038 Uiso 1 1 calc R . .
C22 C 0.9838(18) 0.4549(11) 0.2326(19) 0.032(5) Uani 1 1 d . . .
H22A H 1.0205 0.4769 0.1720 0.038 Uiso 1 1 calc R . .
H22B H 1.0293 0.4248 0.2623 0.038 Uiso 1 1 calc R . .
C23 C 0.981(2) 0.5048(11) 0.325(2) 0.041(6) Uani 1 1 d . . .
H23A H 1.0135 0.4919 0.3967 0.049 Uiso 1 1 calc R . .
H23B H 1.0281 0.5471 0.3101 0.049 Uiso 1 1 calc R . .
C24 C 0.807(2) 0.3921(10) 0.285(2) 0.033(5) Uani 1 1 d . . .
H24A H 0.8547 0.3667 0.3266 0.039 Uiso 1 1 calc R . .
H24B H 0.7315 0.3634 0.2565 0.039 Uiso 1 1 calc R . .
C25 C 0.789(2) 0.4434(12) 0.358(2) 0.043(6) Uani 1 1 d . . .
H25A H 0.8157 0.4359 0.4354 0.051 Uiso 1 1 calc R . .
H25B H 0.7064 0.4430 0.3511 0.051 Uiso 1 1 calc R . .
C26 C 0.8033(19) 0.4643(10) 0.1352(18) 0.028(5) Uani 1 1 d . . .
H26A H 0.7224 0.4422 0.1092 0.034 Uiso 1 1 calc R . .
H26B H 0.8404 0.4805 0.0709 0.034 Uiso 1 1 calc R . .
C27 C 0.807(2) 0.5203(10) 0.215(2) 0.035(5) Uani 1 1 d . . .
H27A H 0.8538 0.5599 0.1893 0.042 Uiso 1 1 calc R . .
H27B H 0.7281 0.5257 0.2160 0.042 Uiso 1 1 calc R . .
C28 C 0.858(2) 0.5078(10) 0.326(2) 0.035(6) Uani 1 1 d . . .
H28 H 0.8541 0.5421 0.3789 0.042 Uiso 1 1 calc R . .
C29 C 0.538(3) 0.1863(15) 0.157(3) 0.062(8) Uani 1 1 d . . .
H29A H 0.5899 0.1964 0.1002 0.075 Uiso 1 1 calc R . .
H29B H 0.5388 0.2265 0.1952 0.075 Uiso 1 1 calc R . .
C30 C 0.415(3) 0.1555(14) 0.101(3) 0.063(9) Uani 1 1 d . . .
H30A H 0.4108 0.1567 0.0206 0.076 Uiso 1 1 calc R . .
H30B H 0.3600 0.1788 0.1239 0.076 Uiso 1 1 calc R . .
C31 C 0.596(2) 0.0865(11) 0.174(2) 0.035(5) Uani 1 1 d . . .
H31A H 0.6229 0.0561 0.2241 0.042 Uiso 1 1 calc R . .
H31B H 0.6539 0.1005 0.1239 0.042 Uiso 1 1 calc R . .
C32 C 0.479(2) 0.0537(12) 0.107(2) 0.042(6) Uani 1 1 d . . .
H32A H 0.4834 0.0584 0.0276 0.050 Uiso 1 1 calc R . .
H32B H 0.4602 0.0078 0.1206 0.050 Uiso 1 1 calc R . .
C33 C 0.493(2) 0.1300(12) 0.3205(19) 0.041(6) Uani 1 1 d U . .
H33A H 0.5241 0.1115 0.3876 0.049 Uiso 1 1 calc R . .
H33B H 0.4733 0.1699 0.3408 0.049 Uiso 1 1 calc R . .
C34 C 0.389(3) 0.0834(14) 0.260(2) 0.054(7) Uani 1 1 d . . .
H34A H 0.3894 0.0401 0.2842 0.065 Uiso 1 1 calc R . .
H34B H 0.3183 0.0938 0.2796 0.065 Uiso 1 1 calc R . .
C35 C 0.382(2) 0.0832(13) 0.137(2) 0.046(7) Uani 1 1 d . . .
H35 H 0.3048 0.0597 0.1004 0.055 Uiso 1 1 calc R . .
C36 C 0.454(2) 0.1762(13) -0.401(2) 0.052(7) Uani 1 1 d . . .
H36A H 0.4943 0.1878 -0.4652 0.063 Uiso 1 1 calc R . .
H36B H 0.3824 0.1918 -0.4118 0.063 Uiso 1 1 calc R . .
C37 C 0.423(3) 0.1035(14) -0.393(3) 0.070(9) Uani 1 1 d . . .
H37A H 0.3400 0.0885 -0.3870 0.084 Uiso 1 1 calc R . .
H37B H 0.4384 0.0833 -0.4592 0.084 Uiso 1 1 calc R . .
C38 C 0.642(2) 0.1886(14) -0.291(2) 0.048(7) Uani 1 1 d . . .
H38A H 0.6881 0.2033 -0.2191 0.058 Uiso 1 1 calc R . .
H38B H 0.6851 0.2086 -0.3490 0.058 Uiso 1 1 calc R . .
C39 C 0.616(3) 0.1129(14) -0.304(3) 0.061(8) Uani 1 1 d . . .
H39A H 0.6356 0.1006 -0.3754 0.074 Uiso 1 1 calc R . .
H39B H 0.6635 0.0962 -0.2453 0.074 Uiso 1 1 calc R . .
C40 C 0.470(3) 0.1836(13) -0.207(2) 0.053(7) Uani 1 1 d . . .
H40A H 0.3912 0.1909 -0.2184 0.064 Uiso 1 1 calc R . .
H40B H 0.5118 0.2069 -0.1389 0.064 Uiso 1 1 calc R . .
C41 C 0.463(3) 0.1121(13) -0.197(2) 0.062(9) Uani 1 1 d . . .
H41A H 0.5191 0.1055 -0.1347 0.074 Uiso 1 1 calc R . .
H41B H 0.3852 0.0898 -0.1837 0.074 Uiso 1 1 calc R . .
C42 C 0.489(3) 0.0856(14) -0.299(3) 0.066(9) Uani 1 1 d . . .
H42 H 0.4730 0.0382 -0.2969 0.079 Uiso 1 1 calc R . .
C43 C 0.5162(19) 0.3498(11) -0.4341(17) 0.030(5) Uani 1 1 d . . .
H43A H 0.4326 0.3310 -0.4532 0.036 Uiso 1 1 calc R . .
H43B H 0.5567 0.3328 -0.4874 0.036 Uiso 1 1 calc R . .
C44 C 0.540(2) 0.4221(12) -0.439(2) 0.040(6) Uani 1 1 d . . .
H44A H 0.4697 0.4345 -0.4727 0.048 Uiso 1 1 calc R . .
H44B H 0.6013 0.4375 -0.4853 0.048 Uiso 1 1 calc R . .
C45 C 0.6833(19) 0.3642(11) -0.290(2) 0.033(5) Uani 1 1 d . . .
H45A H 0.7275 0.3549 -0.3471 0.040 Uiso 1 1 calc R . .
H45B H 0.7143 0.3484 -0.2198 0.040 Uiso 1 1 calc R . .
C46 C 0.694(2) 0.4360(11) -0.278(2) 0.047(7) Uani 1 1 d . . .
H46A H 0.7548 0.4587 -0.3199 0.056 Uiso 1 1 calc R . .
H46B H 0.7169 0.4502 -0.2006 0.056 Uiso 1 1 calc R . .
C47 C 0.489(2) 0.3515(11) -0.241(2) 0.036(5) Uani 1 1 d . . .
H47A H 0.5232 0.3453 -0.1652 0.043 Uiso 1 1 calc R . .
H47B H 0.4092 0.3250 -0.2532 0.043 Uiso 1 1 calc R . .
C48 C 0.488(3) 0.4211(15) -0.254(3) 0.061(8) Uani 1 1 d . . .
H48A H 0.4113 0.4243 -0.2904 0.073 Uiso 1 1 calc R . .
H48B H 0.5026 0.4432 -0.1815 0.073 Uiso 1 1 calc R . .
C49 C 0.579(2) 0.4524(12) -0.322(2) 0.039(6) Uani 1 1 d . . .
H49 H 0.5874 0.4994 -0.3218 0.047 Uiso 1 1 calc R . .

loop_
_atom_site_aniso_label
_atom_site_aniso_U_11
_atom_site_aniso_U_22
_atom_site_aniso_U_33
_atom_site_aniso_U_23
_atom_site_aniso_U_13
_atom_site_aniso_U_12
In1 0.0214(7) 0.0214(7) 0.0246(8) -0.0005(6) 0.0012(6) 0.0070(6)
In2 0.0218(8) 0.0219(8) 0.0374(9) -0.0005(6) -0.0032(6) 0.0063(6)
In3 0.0255(8) 0.0234(8) 0.0269(8) -0.0028(6) 0.0001(6) 0.0075(6)
In4 0.0225(8) 0.0239(8) 0.0239(8) 0.0001(6) 0.0017(6) 0.0075(6)
In5 0.0262(8) 0.0298(9) 0.0416(10) 0.0042(7) 0.0105(7) 0.0044(7)
Cl1 0.035(3) 0.029(3) 0.031(3) -0.005(2) 0.006(2) 0.002(2)
Cl2 0.029(3) 0.031(3) 0.038(3) 0.003(2) -0.004(2) 0.014(2)
Cl3 0.032(3) 0.030(3) 0.036(3) 0.000(2) 0.007(2) 0.004(2)
Cl4 0.030(3) 0.047(4) 0.036(3) -0.012(3) -0.004(2) 0.005(3)
Cl5 0.025(3) 0.044(3) 0.033(3) 0.000(2) -0.005(2) 0.008(2)
Cl6 0.041(3) 0.042(3) 0.037(3) 0.007(3) 0.016(3) 0.007(3)
Cl7 0.036(3) 0.038(3) 0.049(4) 0.000(3) 0.017(3) 0.007(3)
Cl8 0.041(3) 0.047(4) 0.044(4) 0.012(3) 0.005(3) 0.005(3)
N1 0.018(9) 0.044(11) 0.034(10) -0.011(9) 0.000(8) 0.021(8)
N2 0.045(12) 0.025(10) 0.038(11) -0.005(8) 0.005(9) 0.007(9)
N3 0.025(9) 0.028(9) 0.019(9) -0.002(7) 0.001(7) 0.013(8)
N4 0.020(9) 0.022(9) 0.024(9) 0.005(7) 0.001(7) 0.009(7)
N5 0.029(10) 0.025(9) 0.029(10) -0.001(7) 0.005(8) 0.015(8)
N6 0.043(12) 0.029(10) 0.039(11) 0.010(9) 0.006(9) 0.016(9)
N7 0.033(10) 0.036(11) 0.023(10) 0.009(8) -0.004(8) 0.015(9)
C1 0.014(10) 0.038(13) 0.042(13) 0.006(10) 0.002(9) 0.011(9)
C2 0.024(12) 0.057(17) 0.059(17) 0.001(13) 0.011(12) 0.015(12)
C3 0.034(13) 0.018(11) 0.055(15) -0.014(10) 0.001(11) 0.013(10)
C4 0.063(18) 0.041(15) 0.035(14) 0.004(11) 0.003(13) 0.021(13)
C5 0.031(7) 0.025(7) 0.034(7) 0.005(6) 0.007(6) 0.013(6)
C6 0.052(17) 0.066(19) 0.051(17) -0.029(14) -0.014(13) 0.046(15)
C7 0.019(11) 0.051(15) 0.050(15) 0.014(12) 0.018(11) 0.014(11)
C8 0.053(15) 0.018(11) 0.026(12) 0.007(9) 0.004(11) 0.011(10)
C9 0.071(19) 0.033(14) 0.030(13) -0.003(11) 0.023(13) -0.006(13)
C10 0.034(13) 0.035(13) 0.038(14) 0.008(10) 0.006(11) 0.004(10)
C11 0.039(15) 0.071(19) 0.037(14) 0.006(13) 0.006(12) 0.025(14)
C12 0.041(15) 0.052(16) 0.038(14) -0.004(12) 0.005(11) 0.018(13)
C13 0.057(17) 0.062(18) 0.022(12) -0.012(12) -0.004(11) 0.019(14)
C14 0.08(2) 0.026(13) 0.025(13) -0.005(10) 0.010(13) 0.007(13)
C15 0.024(12) 0.040(14) 0.055(16) 0.013(12) 0.008(11) 0.006(11)
C16 0.040(15) 0.046(16) 0.056(17) 0.004(13) 0.018(13) 0.011(12)
C17 0.038(14) 0.049(15) 0.029(13) -0.004(11) -0.004(10) 0.017(12)
C18 0.058(17) 0.044(15) 0.029(13) -0.001(11) 0.004(12) 0.013(13)
C19 0.044(14) 0.043(14) 0.042(14) 0.017(11) 0.026(12) 0.028(12)
C20 0.031(12) 0.029(12) 0.042(14) -0.001(10) -0.003(10) 0.020(10)
C21 0.028(12) 0.023(11) 0.042(13) 0.011(10) 0.017(10) -0.003(9)
C22 0.015(10) 0.040(13) 0.037(13) -0.005(10) -0.004(9) 0.003(9)
C23 0.045(15) 0.027(13) 0.045(15) -0.014(11) -0.013(12) 0.010(11)
C24 0.041(13) 0.013(10) 0.049(14) 0.012(10) 0.016(11) 0.011(9)
C25 0.051(16) 0.041(14) 0.039(14) 0.005(11) 0.027(12) 0.003(12)
C26 0.030(12) 0.030(12) 0.030(12) 0.000(9) 0.001(9) 0.018(10)
C27 0.037(13) 0.024(12) 0.052(15) 0.006(10) 0.015(11) 0.019(10)
C28 0.033(13) 0.024(12) 0.047(14) -0.020(10) 0.002(11) 0.009(10)
C29 0.08(2) 0.055(19) 0.06(2) 0.008(15) 0.008(17) 0.033(17)
C30 0.051(18) 0.055(18) 0.09(2) -0.027(17) -0.002(16) 0.036(15)
C31 0.032(13) 0.033(13) 0.042(14) -0.003(10) 0.008(11) 0.011(10)
C32 0.045(15) 0.030(13) 0.051(16) 0.003(11) 0.004(12) 0.011(11)
C33 0.040(8) 0.041(8) 0.032(8) 0.012(6) 0.007(6) -0.009(6)
C34 0.054(18) 0.052(17) 0.050(17) -0.013(14) 0.002(14) 0.005(14)
C35 0.028(13) 0.049(16) 0.067(18) 0.017(14) 0.012(12) 0.021(12)
C36 0.043(16) 0.051(17) 0.054(17) 0.006(13) -0.011(13) 0.004(13)
C37 0.07(2) 0.040(17) 0.09(3) 0.011(16) 0.013(19) -0.005(16)
C38 0.054(17) 0.066(19) 0.036(14) 0.019(13) 0.007(12) 0.035(15)
C39 0.09(2) 0.057(19) 0.056(19) 0.010(15) 0.023(17) 0.042(18)
C40 0.08(2) 0.040(15) 0.036(15) -0.002(12) 0.010(14) -0.002(14)
C41 0.11(3) 0.050(17) 0.031(15) 0.018(13) 0.036(16) 0.010(17)
C42 0.12(3) 0.030(15) 0.057(19) 0.010(13) 0.018(19) 0.022(17)
C43 0.028(12) 0.041(13) 0.018(11) 0.001(9) -0.008(9) 0.006(10)
C44 0.032(13) 0.042(14) 0.044(15) 0.002(11) 0.011(11) 0.000(11)
C45 0.026(12) 0.033(13) 0.037(13) -0.007(10) -0.008(10) 0.007(10)
C46 0.038(14) 0.030(13) 0.064(18) 0.014(12) -0.013(13) 0.003(11)
C47 0.029(12) 0.032(13) 0.047(15) -0.003(11) 0.009(11) 0.005(10)
C48 0.07(2) 0.06(2) 0.055(18) -0.002(15) 0.030(16) 0.016(16)
C49 0.040(14) 0.035(13) 0.039(14) -0.008(11) -0.001(11) 0.007(11)

loop_
_atom_type_symbol
_atom_type_description
_atom_type_scat_dispersion_real
_atom_type_scat_dispersion_imag
_atom_type_scat_source
C C 0.0033 0.0016 'International Tables Vol C Tables 4.2.6.8 and 6.1.1.4'
N N 0.0061 0.0033 'International Tables Vol C Tables 4.2.6.8 and 6.1.1.4'
Cl Cl 0.1484 0.1585 'International Tables Vol C Tables 4.2.6.8 and 6.1.1.4'
In In -0.7276 1.3100 'International Tables Vol C Tables 4.2.6.8 and 6.1.1.4'
H H 0.0000 0.0000 'International Tables Vol C Tables 4.2.6.8 and 6.1.1.4'

loop_
_geom_angle_atom_site_label_1
_geom_angle_atom_site_label_2
_geom_angle_atom_site_label_3
_geom_angle
_geom_angle_site_symmetry_1
_geom_angle_site_symmetry_3
_geom_angle_publ_flag
In4 In1 In3 110.93(7) . . ?
In4 In1 In5 104.77(7) . . ?
In3 In1 In5 103.21(7) . . ?
In4 In1 In2 111.45(7) . . ?
In3 In1 In2 112.61(7) . . ?
In5 In1 In2 113.33(7) . . ?
Cl1 In2 N1 83.5(4) . . ?
Cl1 In2 Cl2 111.5(2) . . ?
N1 In2 Cl2 83.6(4) . . ?
Cl1 In2 N2 82.0(4) . . ?
N1 In2 N2 157.3(6) . . ?
Cl2 In2 N2 85.7(5) . . ?
Cl1 In2 In1 129.84(15) . . ?
N1 In2 In1 99.7(4) . . ?
Cl2 In2 In1 118.60(15) . . ?
N2 In2 In1 103.0(5) . . ?
N3 In3 Cl4 97.1(5) . . ?
N3 In3 Cl3 97.6(4) . . ?
Cl4 In3 Cl3 102.6(2) . . ?
N3 In3 In1 109.0(4) . . ?
Cl4 In3 In1 119.95(16) . . ?
Cl3 In3 In1 125.05(15) . . ?
N4 In4 Cl6 96.5(4) . . ?
N4 In4 Cl5 94.3(4) . . ?
Cl6 In4 Cl5 99.8(2) . . ?
N4 In4 In1 109.0(4) . . ?
Cl6 In4 In1 129.46(16) . . ?
Cl5 In4 In1 120.11(15) . . ?
N5 In5 Cl7 93.5(4) . . ?
N5 In5 Cl8 90.7(5) . . ?
Cl7 In5 Cl8 101.9(2) . . ?
N5 In5 In1 123.6(4) . . ?
Cl7 In5 In1 119.54(16) . . ?
Cl8 In5 In1 120.97(17) . . ?
C3 N1 C1 108.6(16) . . ?
C3 N1 C5 106.5(17) . . ?
C1 N1 C5 107.0(17) . . ?
C3 N1 In2 109.0(14) . . ?
C1 N1 In2 115.1(13) . . ?
C5 N1 In2 110.2(11) . . ?
C12 N2 C10 108.4(19) . . ?
C12 N2 C8 107.4(19) . . ?
C10 N2 C8 110.7(19) . . ?
C12 N2 In2 113.5(15) . . ?
C10 N2 In2 108.3(14) . . ?
C8 N2 In2 108.7(13) . . ?
C19 N3 C17 110.6(18) . . ?
C19 N3 C15 106.2(18) . . ?
C17 N3 C15 108.6(18) . . ?
C19 N3 In3 115.3(13) . . ?
C17 N3 In3 104.2(13) . . ?
C15 N3 In3 111.9(12) . . ?
C26 N4 C24 111.2(16) . . ?
C26 N4 C22 108.5(17) . . ?
C24 N4 C22 109.4(17) . . ?
C26 N4 In4 113.3(12) . . ?
C24 N4 In4 105.3(12) . . ?
C22 N4 In4 109.0(12) . . ?
C31 N5 C29 107.5(19) . . ?
C31 N5 C33 117.5(18) . . ?
C29 N5 C33 104.0(19) . . ?
C31 N5 In5 107.0(13) . . ?
C29 N5 In5 108.9(16) . . ?
C33 N5 In5 111.5(13) . . ?
C40 N6 C38 111(2) . . ?
C40 N6 C36 107(2) . . ?
C38 N6 C36 109(2) . . ?
C47 N7 C45 110.2(17) . . ?
C47 N7 C43 110.3(17) . . ?
C45 N7 C43 109.0(17) . . ?
N1 C1 C2 112.9(19) . . ?
C1 C2 C7 108.7(19) . . ?
N1 C3 C4 110.8(19) . . ?
C7 C4 C3 109.7(19) . . ?
C6 C5 N1 111.6(18) . . ?
C5 C6 C7 113(2) . . ?
C6 C7 C4 105(2) . . ?
C6 C7 C2 109(2) . . ?
C4 C7 C2 107(2) . . ?
N2 C8 C9 109.7(18) . . ?
C14 C9 C8 111(2) . . ?
N2 C10 C11 111.6(19) . . ?
C14 C11 C10 110(2) . . ?
N2 C12 C13 113(2) . . ?
C14 C13 C12 110(2) . . ?
C13 C14 C9 108(2) . . ?
C13 C14 C11 105(2) . . ?
C9 C14 C11 109(2) . . ?
C16 C15 N3 115(2) . . ?
C15 C16 C21 108(2) . . ?
N3 C17 C18 112(2) . . ?
C17 C18 C21 109(2) . . ?
N3 C19 C20 110.8(18) . . ?
C21 C20 C19 109.5(17) . . ?
C20 C21 C18 108.4(18) . . ?
C20 C21 C16 109(2) . . ?
C18 C21 C16 107(2) . . ?
N4 C22 C23 108.9(18) . . ?
C28 C23 C22 108.3(18) . . ?
N4 C24 C25 110.8(17) . . ?
C24 C25 C28 108.8(18) . . ?
N4 C26 C27 109.3(17) . . ?
C28 C27 C26 109.9(17) . . ?
C27 C28 C23 109(2) . . ?
C27 C28 C25 108(2) . . ?
C23 C28 C25 109(2) . . ?
N5 C29 C30 111(3) . . ?
C29 C30 C35 108(2) . . ?
N5 C31 C32 109.4(18) . . ?
C35 C32 C31 111(2) . . ?
C34 C33 N5 105(2) . . ?
C35 C34 C33 114(2) . . ?
C34 C35 C32 108(2) . . ?
C34 C35 C30 108(2) . . ?
C32 C35 C30 105(2) . . ?
N6 C36 C37 110(2) . . ?
C42 C37 C36 110(3) . . ?
N6 C38 C39 108(2) . . ?
C42 C39 C38 108(2) . . ?
N6 C40 C41 109(2) . . ?
C42 C41 C40 110(2) . . ?
C37 C42 C41 111(3) . . ?
C37 C42 C39 109(3) . . ?
C41 C42 C39 107(3) . . ?
N7 C43 C44 109.6(18) . . ?
C43 C44 C49 109(2) . . ?
N7 C45 C46 108.0(18) . . ?
C45 C46 C49 111(2) . . ?
N7 C47 C48 109(2) . . ?
C49 C48 C47 110(2) . . ?
C48 C49 C46 110(2) . . ?
C48 C49 C44 107(2) . . ?
C46 C49 C44 107(2) . . ?

loop_
_geom_bond_atom_site_label_1
_geom_bond_atom_site_label_2
_geom_bond_distance
_geom_bond_site_symmetry_2
_geom_bond_publ_flag
In1 In4 2.749(2) . ?
In1 In3 2.752(2) . ?
In1 In5 2.763(2) . ?
In1 In2 2.776(2) . ?
In2 Cl1 2.461(6) . ?
In2 N1 2.461(19) . ?
In2 Cl2 2.463(5) . ?
In2 N2 2.54(2) . ?
In3 N3 2.325(17) . ?
In3 Cl4 2.424(6) . ?
In3 Cl3 2.431(6) . ?
In4 N4 2.330(17) . ?
In4 Cl6 2.421(6) . ?
In4 Cl5 2.449(5) . ?
In5 N5 2.284(18) . ?
In5 Cl7 2.455(6) . ?
In5 Cl8 2.465(6) . ?
N1 C3 1.50(3) . ?
N1 C1 1.50(3) . ?
N1 C5 1.53(3) . ?
N2 C12 1.44(3) . ?
N2 C10 1.45(3) . ?
N2 C8 1.50(3) . ?
N3 C19 1.47(3) . ?
N3 C17 1.47(3) . ?
N3 C15 1.51(3) . ?
N4 C26 1.47(2) . ?
N4 C24 1.48(3) . ?
N4 C22 1.48(3) . ?
N5 C31 1.50(3) . ?
N5 C29 1.51(3) . ?
N5 C33 1.57(3) . ?
N6 C40 1.45(3) . ?
N6 C38 1.49(3) . ?
N6 C36 1.50(3) . ?
N7 C47 1.48(3) . ?
N7 C45 1.51(3) . ?
N7 C43 1.51(3) . ?
C1 C2 1.52(3) . ?
C2 C7 1.54(4) . ?
C3 C4 1.55(4) . ?
C4 C7 1.54(4) . ?
C5 C6 1.44(4) . ?
C6 C7 1.52(3) . ?
C8 C9 1.52(3) . ?
C9 C14 1.51(3) . ?
C10 C11 1.53(3) . ?
C11 C14 1.52(4) . ?
C12 C13 1.51(3) . ?
C13 C14 1.50(4) . ?
C15 C16 1.44(3) . ?
C16 C21 1.59(3) . ?
C17 C18 1.52(3) . ?
C18 C21 1.55(3) . ?
C19 C20 1.55(3) . ?
C20 C21 1.50(3) . ?
C22 C23 1.58(3) . ?
C23 C28 1.51(3) . ?
C24 C25 1.51(3) . ?
C25 C28 1.53(3) . ?
C26 C27 1.54(3) . ?
C27 C28 1.48(3) . ?
C29 C30 1.55(4) . ?
C30 C35 1.61(4) . ?
C31 C32 1.55(3) . ?
C32 C35 1.54(3) . ?
C33 C34 1.52(3) . ?
C34 C35 1.50(4) . ?
C36 C37 1.54(4) . ?
C37 C42 1.42(4) . ?
C38 C39 1.60(4) . ?
C39 C42 1.52(5) . ?
C40 C41 1.54(4) . ?
C41 C42 1.48(4) . ?
C43 C44 1.53(3) . ?
C44 C49 1.56(3) . ?
C45 C46 1.54(3) . ?
C46 C49 1.54(3) . ?
C47 C48 1.52(4) . ?
C48 C49 1.51(4) . ?
